data_4314178
loop_
_publ_author_name
'Philip M. Almond'
'Thomas E. Albrecht-Schmitt'

_publ_contact_author
;
Prof. Thomas E. Albrecht-Schmitt 
179 Chemistry Building
Department of Chemistry
Auburn University, AL
36849
;
_publ_contact_author_email ' albreth@auburn.edu '
_publ_contact_author_fax ' 334 844 6959 '
_publ_contact_author_phone ' 334 844 6948 '
_publ_section_title
;
 Do Secondary and Tertiary Ammonium Cations Act as Structure-Directing
 Agents in the Formation of Layered Uranyl Selenites?
;
_journal_name_full 'Inorganic Chemistry'
_journal_page_first 5693
_journal_page_last 5698
_journal_paper_doi 10.1021/ic034308d
_journal_volume 42
_journal_year 2003
_chemical_formula_sum 'C2 H6 N O8 Se2 U'
_chemical_formula_weight 568.03
_chemical_name_systematic
; 
 ? 
;
_space_group_IT_number 14
_symmetry_cell_setting monoclinic
_symmetry_space_group_name_Hall '-P 2ybc'
_symmetry_space_group_name_H-M 'P 1 21/c 1'
_atom_sites_solution_hydrogens geom
_atom_sites_solution_primary direct
_atom_sites_solution_secondary difmap
_audit_creation_method SHELXL-97
_cell_angle_alpha 90.00
_cell_angle_beta 90.3040(8)
_cell_angle_gamma 90.00
_cell_formula_units_Z 4
_cell_length_a 10.9378(5)
_cell_length_b 8.6903(4)
_cell_length_c 9.9913(5)
_cell_measurement_reflns_used ALL
_cell_measurement_temperature 193(2)
_cell_measurement_theta_max 28.30
_cell_measurement_theta_min 1.86
_cell_volume 949.69(8)
_computing_cell_refinement 'SMART, SAINT'
_computing_data_collection SMART
_computing_data_reduction SAINT
_computing_molecular_graphics 'SHELXP-97 (Sheldrick, 1997)'
_computing_publication_material 'SHELXCIF-97 (Sheldrick, 1997)'
_computing_structure_refinement 'SHELXL-97 (Sheldrick, 1997)'
_computing_structure_solution 'SHELXS-97 (Sheldrick, 1990)'
_diffrn_ambient_temperature 193(2)
_diffrn_measured_fraction_theta_full 0.998
_diffrn_measured_fraction_theta_max 0.998
_diffrn_measurement_device_type 'Bruker APEX'
_diffrn_measurement_method '0.3 wide w/exposures'
_diffrn_radiation_monochromator graphite
_diffrn_radiation_source 'fine-focus sealed tube'
_diffrn_radiation_type MoK\a
_diffrn_radiation_wavelength 0.71073
_diffrn_reflns_av_R_equivalents 0.0388
_diffrn_reflns_av_sigmaI/netI 0.0323
_diffrn_reflns_limit_h_max 14
_diffrn_reflns_limit_h_min -14
_diffrn_reflns_limit_k_max 11
_diffrn_reflns_limit_k_min -11
_diffrn_reflns_limit_l_max 13
_diffrn_reflns_limit_l_min -13
_diffrn_reflns_number 9315
_diffrn_reflns_theta_full 28.30
_diffrn_reflns_theta_max 28.30
_diffrn_reflns_theta_min 1.86
_diffrn_standards_decay_% 0
_diffrn_standards_interval_count na
_diffrn_standards_interval_time na
_diffrn_standards_number na
_exptl_absorpt_coefficient_mu 24.777
_exptl_absorpt_correction_T_max '0.767977 RATIO MIN/MAX'
_exptl_absorpt_correction_T_min '0.767977 RATIO MIN/MAX'
_exptl_absorpt_process_details 'FACE-INDEXED ANALYTICAL, MULTISCAN SADABS'
_exptl_crystal_colour YELLOW
_exptl_crystal_density_diffrn 3.973
_exptl_crystal_density_meas CALCD
_exptl_crystal_density_method 'not measured'
_exptl_crystal_description TABLET
_exptl_crystal_F_000 996
_exptl_crystal_size_max 0.170
_exptl_crystal_size_mid 0.160
_exptl_crystal_size_min 0.038
_refine_diff_density_max 1.275
_refine_diff_density_min -1.277
_refine_diff_density_rms 0.210
_refine_ls_extinction_coef 0.00000(10)
_refine_ls_extinction_expression Fc^*^=kFc[1+0.001xFc^2^\l^3^/sin(2\q)]^-1/4^
_refine_ls_extinction_method SHELXL
_refine_ls_goodness_of_fit_ref 1.042
_refine_ls_hydrogen_treatment mixed
_refine_ls_matrix_type full
_refine_ls_number_parameters 144
_refine_ls_number_reflns 2364
_refine_ls_number_restraints 0
_refine_ls_restrained_S_all 1.042
_refine_ls_R_factor_all 0.0212
_refine_ls_R_factor_gt 0.0194
_refine_ls_shift/su_max 0.677
_refine_ls_shift/su_mean 0.006
_refine_ls_structure_factor_coef Fsqd
_refine_ls_weighting_details 'calc w=1/[\s^2^(Fo^2^)+(0.0281P)^2^+0.0000P] where P=(Fo^2^+2Fc^2^)/3'
_refine_ls_weighting_scheme calc
_refine_ls_wR_factor_gt 0.0510
_refine_ls_wR_factor_ref 0.0515
_reflns_number_gt 2202
_reflns_number_total 2364
_reflns_threshold_expression >2sigma(I)
_cod_data_source_file ic034308dsi20030708_112124_1.cif
_cod_data_source_block PIPERAZINE
_cod_depositor_comments
;
The following automatic conversions were performed:

'_symmetry_cell_setting' value 'MONOCLINIC' changed to 'monoclinic'
according to the built-in table from CIF Core dictionary named
'cif_core.dic' version 2.4.1 from 2010-06-29.

Automatic conversion script
Id: cif_fix_values 1646 2011-03-28 12:23:43Z adriana 
;
_cod_database_code 4314178

loop_
_symmetry_equiv_pos_as_xyz
'x, y, z'
'-x, y+1/2, -z+1/2'
'-x, -y, -z'
'x, -y-1/2, z-1/2'

loop_
_atom_site_label
_atom_site_type_symbol
_atom_site_fract_x
_atom_site_fract_y
_atom_site_fract_z
_atom_site_U_iso_or_equiv
_atom_site_adp_type
_atom_site_occupancy
_atom_site_symmetry_multiplicity
_atom_site_calc_flag
_atom_site_refinement_flags
_atom_site_disorder_assembly
_atom_site_disorder_group
U1 U 0.214017(13) 0.020277(16) 0.351245(13) 0.01079(7) Uani 1 1 d . . .
Se1 Se 0.17135(4) -0.33387(4) 0.17227(4) 0.01276(10) Uani 1 1 d . . .
Se2 Se 0.10396(4) 0.16044(4) 0.07252(4) 0.01325(10) Uani 1 1 d . . .
O1 O 0.2676(3) -0.2285(3) 0.2695(3) 0.0155(6) Uani 1 1 d . . .
O2 O 0.2673(3) -0.4000(3) 0.0549(3) 0.0168(6) Uani 1 1 d . . .
O3 O 0.1656(3) -0.4868(3) 0.2858(3) 0.0201(7) Uani 1 1 d . . .
O4 O 0.1874(3) -0.0003(3) 0.1075(3) 0.0166(6) Uani 1 1 d . . .
O5 O 0.1122(3) 0.2297(3) 0.2323(3) 0.0167(6) Uani 1 1 d . . .
O6 O 0.2060(3) 0.2723(3) -0.0063(3) 0.0178(6) Uani 1 1 d . . .
O7 O 0.3678(3) 0.0784(3) 0.3213(3) 0.0181(6) Uani 1 1 d . . .
O8 O 0.0625(3) -0.0465(3) 0.3819(3) 0.0161(6) Uani 1 1 d . . .
N1 N 0.3922(3) -0.0764(4) -0.0490(4) 0.0158(7) Uani 1 1 d . . .
H2 H 0.365(4) -0.127(6) -0.102(5) 0.015(13) Uiso 1 1 d . . .
H1 H 0.345(5) -0.042(6) 0.015(6) 0.028(15) Uiso 1 1 d . . .
C1 C 0.5044(4) 0.1658(5) -0.0106(4) 0.0190(9) Uani 1 1 d . . .
H6 H 0.455(4) 0.191(5) 0.061(5) 0.008(11) Uiso 1 1 d . . .
H5 H 0.535(4) 0.253(5) -0.049(4) 0.005(10) Uiso 1 1 d . . .
C2 C 0.4355(4) 0.0704(5) -0.1122(4) 0.0172(8) Uani 1 1 d . . .
H2A H 0.3645 0.1294 -0.1465 0.021 Uiso 1 1 calc R . .
H2B H 0.4895 0.0465 -0.1887 0.021 Uiso 1 1 calc R . .

loop_
_atom_site_aniso_label
_atom_site_aniso_U_11
_atom_site_aniso_U_22
_atom_site_aniso_U_33
_atom_site_aniso_U_23
_atom_site_aniso_U_13
_atom_site_aniso_U_12
U1 0.01435(10) 0.00881(9) 0.00923(9) -0.00030(4) 0.00056(6) -0.00026(5)
Se1 0.0155(2) 0.01145(18) 0.01128(18) -0.00075(13) -0.00183(14) 0.00032(14)
Se2 0.0167(2) 0.01137(18) 0.01172(18) 0.00188(13) -0.00134(15) -0.00026(14)
O1 0.0206(15) 0.0095(13) 0.0163(13) -0.0028(10) -0.0051(11) -0.0002(11)
O2 0.0177(15) 0.0198(14) 0.0127(13) -0.0039(11) 0.0002(11) -0.0023(12)
O3 0.0295(18) 0.0150(14) 0.0157(15) 0.0034(10) -0.0018(13) -0.0048(12)
O4 0.0271(18) 0.0101(12) 0.0124(14) 0.0010(10) -0.0003(13) 0.0024(11)
O5 0.0266(17) 0.0129(13) 0.0105(12) 0.0008(10) 0.0010(11) 0.0045(12)
O6 0.0261(16) 0.0131(13) 0.0141(13) 0.0066(11) 0.0037(12) 0.0006(12)
O7 0.0153(15) 0.0181(14) 0.0209(14) -0.0031(12) 0.0036(12) -0.0034(12)
O8 0.0131(14) 0.0184(14) 0.0168(14) 0.0012(11) -0.0001(11) -0.0026(11)
N1 0.0143(18) 0.0149(17) 0.0182(17) -0.0033(14) -0.0030(15) -0.0013(14)
C1 0.019(2) 0.0132(18) 0.025(2) -0.0007(16) -0.0041(19) -0.0008(16)
C2 0.018(2) 0.0162(19) 0.0170(19) 0.0008(15) -0.0001(16) 0.0000(16)

loop_
_atom_type_symbol
_atom_type_description
_atom_type_scat_dispersion_real
_atom_type_scat_dispersion_imag
_atom_type_scat_source
C C 0.0033 0.0016 'International Tables Vol C Tables 4.2.6.8 and 6.1.1.4'
H H 0.0000 0.0000 'International Tables Vol C Tables 4.2.6.8 and 6.1.1.4'
N N 0.0061 0.0033 'International Tables Vol C Tables 4.2.6.8 and 6.1.1.4'
O O 0.0106 0.0060 'International Tables Vol C Tables 4.2.6.8 and 6.1.1.4'
Se Se -0.0929 2.2259 'International Tables Vol C Tables 4.2.6.8 and 6.1.1.4'
U U -9.6767 9.6646 'International Tables Vol C Tables 4.2.6.8 and 6.1.1.4'

loop_
_geom_angle_atom_site_label_1
_geom_angle_atom_site_label_2
_geom_angle_atom_site_label_3
_geom_angle
_geom_angle_site_symmetry_1
_geom_angle_site_symmetry_3
_geom_angle_publ_flag
O7 U1 O8 177.45(13) . . ?
O7 U1 O6 85.44(12) . 4_566 ?
O8 U1 O6 96.35(12) . 4_566 ?
O7 U1 O2 92.37(12) . 4_556 ?
O8 U1 O2 86.16(12) . 4_556 ?
O6 U1 O2 79.83(10) 4_566 4_556 ?
O7 U1 O1 88.04(12) . . ?
O8 U1 O1 89.65(12) . . ?
O6 U1 O1 158.92(10) 4_566 . ?
O2 U1 O1 80.43(9) 4_556 . ?
O7 U1 O5 97.78(12) . . ?
O8 U1 O5 84.52(12) . . ?
O6 U1 O5 72.40(9) 4_566 . ?
O2 U1 O5 149.45(9) 4_556 . ?
O1 U1 O5 128.44(9) . . ?
O7 U1 O4 87.77(12) . . ?
O8 U1 O4 92.37(12) . . ?
O6 U1 O4 131.75(9) 4_566 . ?
O2 U1 O4 148.24(9) 4_556 . ?
O1 U1 O4 67.82(9) . . ?
O5 U1 O4 61.34(9) . . ?
O7 U1 Se2 95.44(9) . . ?
O8 U1 Se2 85.95(9) . . ?
O6 U1 Se2 102.73(7) 4_566 . ?
O2 U1 Se2 171.93(7) 4_556 . ?
O1 U1 Se2 97.82(6) . . ?
O5 U1 Se2 30.75(6) . . ?
O4 U1 Se2 30.74(6) . . ?
O2 Se1 O1 101.33(14) . . ?
O2 Se1 O3 102.56(15) . . ?
O1 Se1 O3 93.63(14) . . ?
O6 Se2 O4 102.35(15) . . ?
O6 Se2 O5 101.69(14) . . ?
O4 Se2 O5 94.14(14) . . ?
O6 Se2 U1 111.91(10) . . ?
O4 Se2 U1 47.50(10) . . ?
O5 Se2 U1 46.91(9) . . ?
Se1 O1 U1 122.18(14) . . ?
Se1 O2 U1 127.00(15) . 4 ?
Se2 O4 U1 101.76(13) . . ?
Se2 O5 U1 102.35(12) . . ?
Se2 O6 U1 140.50(16) . 4_565 ?
C1 N1 C2 111.7(3) 3_655 . ?
N1 C1 C2 110.9(3) 3_655 . ?
N1 C2 C1 109.9(3) . . ?

loop_
_geom_bond_atom_site_label_1
_geom_bond_atom_site_label_2
_geom_bond_distance
_geom_bond_site_symmetry_2
_geom_bond_publ_flag
U1 O7 1.783(3) . ?
U1 O8 1.784(3) . ?
U1 O6 2.299(3) 4_566 ?
U1 O2 2.358(3) 4_556 ?
U1 O1 2.385(3) . ?
U1 O5 2.440(3) . ?
U1 O4 2.458(3) . ?
U1 Se2 3.2638(4) . ?
Se1 O2 1.680(3) . ?
Se1 O1 1.697(3) . ?
Se1 O3 1.749(3) . ?
Se2 O6 1.680(3) . ?
Se2 O4 1.704(3) . ?
Se2 O5 1.708(3) . ?
O2 U1 2.358(3) 4 ?
O6 U1 2.299(3) 4_565 ?
N1 C1 1.493(5) 3_655 ?
N1 C2 1.501(5) . ?
C1 N1 1.493(5) 3_655 ?
C1 C2 1.510(5) . ?
